data_2200306
loop_
_publ_author_name
'Bruno, Giuseppe'
'Nicol\'o, Francesco'
'Rotondo, Archimede'
'Foti, Francesco'
'Risitano, Francesco'
'Grassi, Giovanni'
'Bilardo, Cristina'

_publ_section_title
9-(2-Methoxybenzylidene)-6-(2-methoxyphenyl)-4,8-diphenyl-2-oxa-3,7-diazaspiro[4.4]nona-3,7-dien-1-one
_journal_issue 5
_journal_name_full 'Acta Crystallographica Section E'
_journal_page_first o399
_journal_page_last o401
_journal_paper_doi 10.1107/S160053680100561X
_journal_volume 57
_journal_year 2001
_chemical_formula_iupac 'C33 H26 N2 O4'
_chemical_formula_moiety 'C33 H26 N2 O4'
_chemical_formula_sum 'C33 H26 N2 O4'
_chemical_formula_weight 514.56
_chemical_name_systematic
;
9-(2-Methoxy-benzylidene)-6-(2-methoxy-phenyl)-4,8-diphenyl-2-oxa-
3,7-diazaspiro[4.4]nona-3,7-dien-1-one
;
_space_group_IT_number 2
_symmetry_cell_setting triclinic
_symmetry_space_group_name_Hall '-P 1'
_symmetry_space_group_name_H-M 'P -1'
_cell_angle_alpha 99.172(19)
_cell_angle_beta 101.131(17)
_cell_angle_gamma 101.239(18)
_cell_formula_units_Z 2
_cell_length_a 9.127(2)
_cell_length_b 10.450(3)
_cell_length_c 14.632(3)
_cell_measurement_reflns_used 33
_cell_measurement_temperature 293(2)
_cell_measurement_theta_max 12.93
_cell_measurement_theta_min 5.98
_cell_volume 1314.6(6)
_computing_cell_refinement P3/V
_computing_data_collection 'P3/V (Siemens,1989)'
_computing_data_reduction 'SHELXTL-Plus (Sheldrick, 1990)'
_computing_molecular_graphics 'XPW (Siemens, 1996)'
_computing_publication_material 'PARST97 (Nardelli, 1995) and SHELXL97'
_computing_structure_refinement 'SHELXL97 (Sheldrick, 1997)'
_computing_structure_solution 'SIR92 (Altomare, 1994)'
_diffrn_ambient_temperature 293(2)
_diffrn_measured_fraction_theta_full .000
_diffrn_measured_fraction_theta_max .999
_diffrn_measurement_device_type 'Siemens P4'
_diffrn_measurement_method \w-2\q
_diffrn_radiation_monochromator graphite
_diffrn_radiation_source 'fine-focus sealed tube'
_diffrn_radiation_type MoK\a
_diffrn_radiation_wavelength .71073
_diffrn_reflns_av_R_equivalents .0315
_diffrn_reflns_av_sigmaI/netI .0990
_diffrn_reflns_limit_h_max 11
_diffrn_reflns_limit_h_min 0
_diffrn_reflns_limit_k_max 13
_diffrn_reflns_limit_k_min -13
_diffrn_reflns_limit_l_max 18
_diffrn_reflns_limit_l_min -19
_diffrn_reflns_number 6449
_diffrn_reflns_theta_full .50
_diffrn_reflns_theta_max 27.56
_diffrn_reflns_theta_min 2.03
_diffrn_standards_decay_% 0
_diffrn_standards_interval_count 197
_diffrn_standards_number 3
_exptl_absorpt_coefficient_mu .086
_exptl_absorpt_correction_type none
_exptl_crystal_colour colourless
_exptl_crystal_density_diffrn 1.300
_exptl_crystal_density_method 'not measured'
_exptl_crystal_description irregular
_exptl_crystal_F_000 540
_exptl_crystal_size_max .17
_exptl_crystal_size_mid .13
_exptl_crystal_size_min .10
_refine_diff_density_max .136
_refine_diff_density_min -.123
_refine_ls_extinction_coef .0066(10)
_refine_ls_extinction_method SHELXL97
_refine_ls_goodness_of_fit_ref .716
_refine_ls_hydrogen_treatment mixed
_refine_ls_matrix_type full
_refine_ls_number_parameters 353
_refine_ls_number_reflns 6067
_refine_ls_number_restraints 0
_refine_ls_restrained_S_all .716
_refine_ls_R_factor_all .1264
_refine_ls_R_factor_gt .0414
_refine_ls_shift/su_max <0.001
_refine_ls_shift/su_mean .000
_refine_ls_structure_factor_coef Fsqd
_refine_ls_weighting_details 'calc w = 1/[\s^2^(Fo^2^)+(0.0434P)^2^] where P = (Fo^2^+2Fc^2^)/3'
_refine_ls_weighting_scheme calc
_refine_ls_wR_factor_ref .0972
_reflns_number_gt 2324
_reflns_number_total 6067
_reflns_threshold_expression I>2sigma(I)
_cod_data_source_file na6058.cif
_cod_data_source_block I
_cod_depositor_comments
;
The following automatic conversions were performed:
'_symmetry_cell_setting' value 'Triclinic' changed to 'triclinic'
according to '/home/saulius/struct/CIF-dictionaries/cif_core.dic'
dictionary named 'cif_core.dic' version 2.4.1 from 2010-06-29.

Automatic conversion script
Id: cif_fix_enum 1527 2010-12-29 10:47:43Z saulius 

The following automatic conversions were performed:

'_symmetry_cell_setting' value 'Triclinic' changed to 'triclinic'
according to /home/saulius/struct/CIF-dictionaries/cif_core.dic
dictionary named 'cif_core.dic' version 2.4.1 from 2010-06-29.

Automatic conversion script
Id: cif_fix_values 1715 2011-07-08 13:25:40Z adriana 
;
_cod_original_cell_volume 1314.6(5)
_cod_database_code 2200306
_cod_database_fobs_code 2200306

loop_
_symmetry_equiv_pos_as_xyz
'x, y, z'
'-x, -y, -z'

loop_
_atom_site_label
_atom_site_fract_x
_atom_site_fract_y
_atom_site_fract_z
_atom_site_U_iso_or_equiv
_atom_site_adp_type
_atom_site_calc_flag
_atom_site_refinement_flags
_atom_site_occupancy
_atom_site_disorder_assembly
_atom_site_disorder_group
_atom_site_type_symbol
O1 -.10977(17) .19704(15) .05703(10) .0697(4) Uani d . 1 . . O
O2 .06428(19) .08620(16) .10916(11) .0778(5) Uani d . 1 . . O
O3 -.44275(16) .06542(16) .18440(11) .0767(5) Uani d . 1 . . O
O4 .13162(16) .62202(13) .38007(11) .0627(4) Uani d . 1 . . O
N1 -.1893(2) .28770(18) .09999(12) .0623(5) Uani d . 1 . . N
N2 -.01940(19) .05973(15) .33299(11) .0522(5) Uani d . 1 . . N
C1 -.0554(2) .20630(18) .22057(13) .0427(5) Uani d . 1 . . C
C2 -.1566(2) .29628(19) .19064(14) .0472(5) Uani d . 1 . . C
C3 -.0222(2) .1529(2) .12636(15) .0546(6) Uani d . 1 . . C
C4 -.1401(2) .08823(18) .26221(13) .0465(5) Uani d . 1 . . C
H4A -.2103 .1237 .2968 .056 Uiso calc R 1 . . H
C5 .1027(2) .15468(18) .35306(13) .0438(5) Uani d . 1 . . C
C6 .0927(2) .26075(18) .29690(13) .0416(5) Uani d . 1 . . C
C7 -.2340(2) -.03312(19) .18993(14) .0502(5) Uani d . 1 . . C
C8 -.1717(3) -.1378(2) .16066(17) .0764(7) Uani d . 1 . . C
H8A -.0686 -.1329 .1857 .092 Uiso calc R 1 . . H
C9 -.2581(4) -.2496(3) .0953(2) .1033(10) Uani d . 1 . . C
H9A -.2135 -.3189 .0758 .124 Uiso calc R 1 . . H
C10 -.4097(4) -.2574(3) .0596(2) .1042(10) Uani d . 1 . . C
H10A -.4689 -.3329 .0157 .125 Uiso calc R 1 . . H
C11 -.4760(3) -.1553(3) .08741(18) .0842(8) Uani d . 1 . . C
H11A -.5796 -.1618 .0626 .101 Uiso calc R 1 . . H
C12 -.3888(3) -.0427(2) .15233(16) .0594(6) Uani d . 1 . . C
C13 -.5991(3) .0641(3) .1489(2) .1016(9) Uani d . 1 . . C
H13A -.6206 .1455 .1775 .122 Uiso calc R 1 . . H
H13B -.6633 -.0101 .1640 .122 Uiso calc R 1 . . H
H13C -.6192 .0558 .0811 .122 Uiso calc R 1 . . H
C14 -.2262(2) .38041(18) .25122(15) .0484(5) Uani d . 1 . . C
C15 -.3275(3) .4497(2) .21214(18) .0766(7) Uani d . 1 . . C
H15A -.3502 .4449 .1467 .092 Uiso calc R 1 . . H
C16 -.3958(3) .5264(3) .2692(3) .0960(10) Uani d . 1 . . C
H16A -.4638 .5729 .2418 .115 Uiso calc R 1 . . H
C17 -.3644(3) .5347(2) .3659(2) .0851(8) Uani d . 1 . . C
H17A -.4125 .5847 .4038 .102 Uiso calc R 1 . . H
C18 -.2614(3) .4686(2) .40581(19) .0758(7) Uani d . 1 . . C
H18A -.2376 .4749 .4713 .091 Uiso calc R 1 . . H
C19 -.1932(3) .3928(2) .34877(16) .0621(6) Uani d . 1 . . C
H19A -.1229 .3488 .3767 .075 Uiso calc R 1 . . H
C20 .2378(2) .15512(17) .42693(13) .0435(5) Uani d . 1 . . C
C21 .3866(2) .19547(19) .41597(15) .0546(6) Uani d . 1 . . C
H21A .4024 .2241 .3609 .066 Uiso calc R 1 . . H
C22 .5108(2) .1935(2) .48570(17) .0656(7) Uani d . 1 . . C
H22A .6098 .2197 .4771 .079 Uiso calc R 1 . . H
C23 .4892(3) .1531(2) .56798(17) .0685(7) Uani d . 1 . . C
H23A .5732 .1537 .6157 .082 Uiso calc R 1 . . H
C24 .3423(3) .1118(2) .57934(15) .0615(6) Uani d . 1 . . C
H24A .3271 .0829 .6344 .074 Uiso calc R 1 . . H
C25 .2183(2) .11304(17) .50995(14) .0509(5) Uani d . 1 . . C
H25A .1197 .0852 .5186 .061 Uiso calc R 1 . . H
C26 .1870(2) .38002(18) .31301(13) .0476(5) Uani d . 1 . . C
H26A .2679 .4026 .3666 .057 Uiso calc R 1 . . H
C27 .1740(2) .48004(19) .25258(15) .0488(5) Uani d . 1 . . C
C28 .1902(2) .4540(2) .15946(16) .0660(6) Uani d . 1 . . C
H28A .2097 .3729 .1348 .079 Uiso calc R 1 . . H
C29 .1778(3) .5481(3) .10244(18) .0778(7) Uani d . 1 . . C
H29A .1879 .5301 .0399 .093 Uiso calc R 1 . . H
C30 .1504(3) .6678(3) .1399(2) .0799(8) Uani d . 1 . . C
H30A .1410 .7306 .1020 .096 Uiso calc R 1 . . H
C31 .1365(2) .6964(2) .23166(18) .0678(7) Uani d . 1 . . C
H31A .1197 .7787 .2562 .081 Uiso calc R 1 . . H
C32 .1475(2) .6025(2) .28819(16) .0534(6) Uani d . 1 . . C
C33 .0652(3) .7288(2) .41123(17) .0815(8) Uani d . 1 . . C
H33A .0604 .7320 .4765 .122 Uiso calc R 1 . . H
H33C -.0366 .7150 .3726 .122 Uiso calc R 1 . . H
H33D .1270 .8115 .4056 .122 Uiso calc R 1 . . H

loop_
_atom_site_aniso_label
_atom_site_aniso_U_11
_atom_site_aniso_U_22
_atom_site_aniso_U_33
_atom_site_aniso_U_12
_atom_site_aniso_U_13
_atom_site_aniso_U_23
O1 .0692(11) .0961(12) .0420(9) .0187(10) .0065(8) .0176(8)
O2 .0702(11) .0891(12) .0728(12) .0252(10) .0191(9) .0017(9)
O3 .0398(9) .0899(12) .0910(12) .0117(9) -.0002(9) .0142(10)
O4 .0714(11) .0528(9) .0639(10) .0198(8) .0061(8) .0172(8)
N1 .0555(12) .0834(13) .0501(12) .0187(11) .0043(10) .0263(10)
N2 .0473(11) .0515(10) .0534(11) .0050(9) -.0001(9) .0209(8)
C1 .0385(11) .0499(11) .0393(11) .0091(9) .0035(9) .0160(9)
C2 .0390(12) .0538(12) .0451(12) .0035(10) -.0010(10) .0220(10)
C3 .0454(14) .0619(14) .0494(14) .0053(12) .0036(12) .0090(11)
C4 .0404(12) .0490(12) .0467(12) .0054(10) .0005(10) .0179(10)
C5 .0428(12) .0437(11) .0437(12) .0084(10) .0049(10) .0140(9)
C6 .0389(12) .0428(11) .0417(11) .0084(9) .0042(9) .0123(9)
C7 .0427(13) .0465(12) .0531(13) .0009(10) -.0025(11) .0140(10)
C8 .0692(17) .0556(15) .0890(18) .0135(14) -.0092(15) .0045(13)
C9 .116(3) .0648(18) .107(2) .0165(18) -.006(2) -.0032(17)
C10 .110(3) .073(2) .087(2) -.0171(19) -.017(2) -.0099(16)
C11 .0605(17) .089(2) .0777(18) -.0130(16) -.0094(15) .0132(16)
C12 .0466(14) .0621(15) .0586(14) -.0035(12) .0003(12) .0152(12)
C13 .0485(16) .144(3) .110(2) .0258(17) .0029(16) .0354(19)
C14 .0402(12) .0450(11) .0604(14) .0078(10) .0063(11) .0211(10)
C15 .0726(17) .0775(16) .0789(17) .0307(15) -.0030(15) .0226(14)
C16 .0678(19) .0796(19) .139(3) .0383(16) .004(2) .016(2)
C17 .0696(19) .0610(16) .128(3) .0144(14) .0401(19) .0101(17)
C18 .093(2) .0602(15) .0859(18) .0224(15) .0390(16) .0205(14)
C19 .0717(17) .0591(14) .0653(16) .0242(13) .0220(13) .0224(12)
C20 .0421(12) .0380(11) .0462(12) .0065(9) -.0005(10) .0126(9)
C21 .0505(14) .0588(13) .0568(14) .0135(11) .0057(12) .0255(11)
C22 .0425(14) .0680(15) .0871(18) .0117(11) .0045(13) .0321(14)
C23 .0550(16) .0624(14) .0770(17) .0052(12) -.0157(13) .0300(13)
C24 .0647(16) .0606(14) .0550(14) .0064(12) -.0015(13) .0281(11)
C25 .0457(13) .0465(12) .0564(13) .0034(10) .0022(11) .0194(10)
C26 .0448(12) .0482(12) .0461(12) .0087(10) -.0005(10) .0152(10)
C27 .0408(12) .0475(12) .0523(13) .0016(10) -.0001(10) .0177(10)
C28 .0644(16) .0661(15) .0627(16) .0021(12) .0095(13) .0221(13)
C29 .0784(19) .0881(19) .0638(16) -.0014(15) .0134(14) .0354(15)
C30 .0794(19) .0803(19) .0777(19) .0048(15) -.0002(15) .0489(16)
C31 .0657(16) .0562(14) .0778(18) .0078(12) -.0008(14) .0320(13)
C32 .0451(13) .0532(13) .0559(14) .0033(11) -.0022(11) .0210(11)
C33 .0901(19) .0718(16) .0862(19) .0351(15) .0136(15) .0147(14)

loop_
_atom_type_symbol
_atom_type_description
_atom_type_scat_dispersion_real
_atom_type_scat_dispersion_imag
_atom_type_scat_source
C C .0033 .0016 'International Tables Vol C Tables 4.2.6.8 and 6.1.1.4'
H H .0000 .0000 'International Tables Vol C Tables 4.2.6.8 and 6.1.1.4'
N N .0061 .0033 'International Tables Vol C Tables 4.2.6.8 and 6.1.1.4'
O O .0106 .0060 'International Tables Vol C Tables 4.2.6.8 and 6.1.1.4'

loop_
_geom_angle_atom_site_label_1
_geom_angle_atom_site_label_2
_geom_angle_atom_site_label_3
_geom_angle
_geom_angle_publ_flag
C3 O1 N1 109.45(16) ?
C12 O3 C13 118.61(19) yes
C32 O4 C33 117.50(16) yes
C2 N1 O1 108.89(16) ?
C5 N2 C4 110.15(14) ?
C2 C1 C3 100.42(15) yes
C2 C1 C6 120.68(16) yes
C3 C1 C6 110.80(16) yes
C2 C1 C4 112.84(15) yes
C3 C1 C4 110.79(16) yes
C6 C1 C4 101.51(13) ?
N1 C2 C14 119.84(17) ?
N1 C2 C1 112.62(19) ?
C14 C2 C1 127.38(17) ?
O2 C3 O1 121.9(2) yes
O2 C3 C1 129.93(19) yes
O1 C3 C1 108.16(18) ?
N2 C4 C7 113.56(15) ?
N2 C4 C1 105.44(14) ?
C7 C4 C1 115.81(16) ?
N2 C5 C20 121.16(16) ?
N2 C5 C6 114.44(16) ?
C20 C5 C6 124.40(18) ?
C26 C6 C5 127.72(17) ?
C26 C6 C1 127.28(16) ?
C5 C6 C1 104.89(16) ?
C8 C7 C12 118.3(2) ?
C8 C7 C4 121.70(19) ?
C12 C7 C4 119.97(19) ?
C7 C8 C9 121.7(2) ?
C10 C9 C8 119.1(3) ?
C9 C10 C11 120.8(3) ?
C10 C11 C12 119.9(3) ?
O3 C12 C11 124.8(2) yes
O3 C12 C7 115.1(2) yes
C11 C12 C7 120.1(2) ?
C15 C14 C19 117.7(2) ?
C15 C14 C2 120.7(2) ?
C19 C14 C2 121.53(17) ?
C14 C15 C16 120.6(2) ?
C17 C16 C15 120.7(2) ?
C18 C17 C16 119.3(3) ?
C17 C18 C19 119.8(2) ?
C18 C19 C14 121.8(2) ?
C25 C20 C21 118.10(18) ?
C25 C20 C5 119.96(18) ?
C21 C20 C5 121.94(18) ?
C22 C21 C20 120.8(2) ?
C23 C22 C21 120.2(2) ?
C22 C23 C24 119.5(2) ?
C25 C24 C23 120.4(2) ?
C24 C25 C20 120.9(2) ?
C6 C26 C27 125.27(18) yes
C32 C27 C28 118.59(18) ?
C32 C27 C26 120.73(19) ?
C28 C27 C26 120.67(19) ?
C27 C28 C29 120.7(2) ?
C30 C29 C28 119.0(2) ?
C31 C30 C29 121.3(2) ?
C30 C31 C32 119.8(2) ?
O4 C32 C31 123.5(2) yes
O4 C32 C27 115.87(17) yes
C31 C32 C27 120.6(2) ?

loop_
_geom_bond_atom_site_label_1
_geom_bond_atom_site_label_2
_geom_bond_site_symmetry_2
_geom_bond_distance
_geom_bond_publ_flag
O1 C3 . 1.364(2) yes
O1 N1 . 1.440(2) yes
O2 C3 . 1.187(2) yes
O3 C12 . 1.369(3) yes
O3 C13 . 1.417(2) yes
O4 C32 . 1.367(2) yes
O4 C33 . 1.425(2) yes
N1 C2 . 1.287(2) yes
N2 C5 . 1.289(2) yes
N2 C4 . 1.470(2) yes
C1 C2 . 1.498(2) yes
C1 C3 . 1.512(3) yes
C1 C6 . 1.520(2) yes
C1 C4 . 1.594(2) yes
C2 C14 . 1.466(3) ?
C4 C7 . 1.503(3) yes
C5 C20 . 1.473(2) yes
C5 C6 . 1.488(2) yes
C6 C26 . 1.327(2) yes
C7 C8 . 1.374(3) ?
C7 C12 . 1.392(3) ?
C8 C9 . 1.376(3) ?
C9 C10 . 1.364(4) ?
C10 C11 . 1.371(4) ?
C11 C12 . 1.381(3) ?
C14 C15 . 1.377(3) ?
C14 C19 . 1.380(3) ?
C15 C16 . 1.382(3) ?
C16 C17 . 1.373(4) ?
C17 C18 . 1.368(3) ?
C18 C19 . 1.376(3) ?
C20 C25 . 1.387(2) ?
C20 C21 . 1.389(3) ?
C21 C22 . 1.377(3) ?
C22 C23 . 1.374(3) ?
C23 C24 . 1.376(3) ?
C24 C25 . 1.370(3) ?
C26 C27 . 1.480(2) yes
C27 C32 . 1.388(3) ?
C27 C28 . 1.389(3) ?
C28 C29 . 1.395(3) ?
C29 C30 . 1.372(3) ?
C30 C31 . 1.363(3) ?
C31 C32 . 1.386(3) ?

loop_
_geom_hbond_atom_site_label_D
_geom_hbond_atom_site_label_H
_geom_hbond_atom_site_label_A
_geom_hbond_site_symmetry_A
_geom_hbond_distance_DH
_geom_hbond_distance_HA
_geom_hbond_distance_DA
_geom_hbond_angle_DHA
_geom_hbond_publ_flag
C4 H4A O3 . .98 2.32 2.725(2) 103 yes
C8 H8A O2 . .93 2.87 3.148(3) 98 ?
C8 H8A N2 . .93 2.61 2.902(3) 99 ?
C15 H15A N1 . .93 2.51 2.810(3) 99 yes
C25 H25A N2 . .93 2.71 2.936(3) 94 ?
C13 H13A O2 1_455 .96 2.77 3.076(3) 100 ?
C30 H30A O1 2_565 .93 2.54 3.396(3) 153 yes

loop_
_geom_torsion_atom_site_label_1
_geom_torsion_atom_site_label_2
_geom_torsion_atom_site_label_3
_geom_torsion_atom_site_label_4
_geom_torsion
_geom_torsion_publ_flag
C3 O1 N1 C2 -1.8(2) ?
O1 N1 C2 C14 -178.58(16) ?
O1 N1 C2 C1 -2.8(2) ?
C3 C1 C2 N1 5.7(2) ?
C6 C1 C2 N1 127.63(19) ?
C4 C1 C2 N1 -112.26(19) ?
C3 C1 C2 C14 -178.88(18) ?
C6 C1 C2 C14 -57.0(3) ?
C4 C1 C2 C14 63.1(2) ?
N1 O1 C3 O2 -173.32(19) ?
N1 O1 C3 C1 5.5(2) ?
C2 C1 C3 O2 172.1(2) ?
C6 C1 C3 O2 43.5(3) ?
C4 C1 C3 O2 -68.4(3) ?
C2 C1 C3 O1 -6.5(2) ?
C6 C1 C3 O1 -135.18(16) ?
C4 C1 C3 O1 112.95(17) ?
C5 N2 C4 C7 141.90(18) ?
C5 N2 C4 C1 14.1(2) ?
C2 C1 C4 N2 -149.07(16) ?
C3 C1 C4 N2 99.23(17) ?
C6 C1 C4 N2 -18.48(18) ?
C2 C1 C4 C7 84.5(2) ?
C3 C1 C4 C7 -27.2(2) ?
C6 C1 C4 C7 -144.93(16) ?
C4 N2 C5 C20 175.92(17) ?
C4 N2 C5 C6 -3.3(2) ?
N2 C5 C6 C26 167.00(19) ?
C20 C5 C6 C26 -12.2(3) ?
N2 C5 C6 C1 -9.4(2) ?
C20 C5 C6 C1 171.37(17) ?
C2 C1 C6 C26 -34.5(3) ?
C3 C1 C6 C26 82.2(2) ?
C4 C1 C6 C26 -160.08(19) ?
C2 C1 C6 C5 141.88(17) ?
C3 C1 C6 C5 -101.35(17) ?
C4 C1 C6 C5 16.34(18) ?
N2 C4 C7 C8 -31.9(3) yes
C1 C4 C7 C8 90.4(2) ?
N2 C4 C7 C12 146.80(18) ?
C1 C4 C7 C12 -91.0(2) ?
C12 C7 C8 C9 .5(4) ?
C4 C7 C8 C9 179.2(2) ?
C7 C8 C9 C10 -.8(4) ?
C8 C9 C10 C11 .4(5) ?
C9 C10 C11 C12 .1(4) ?
C13 O3 C12 C11 -.4(3) ?
C13 O3 C12 C7 179.44(19) yes
C10 C11 C12 O3 179.4(2) ?
C10 C11 C12 C7 -.4(4) ?
C8 C7 C12 O3 -179.8(2) ?
C4 C7 C12 O3 1.5(3) ?
C8 C7 C12 C11 .1(3) ?
C4 C7 C12 C11 -178.6(2) ?
N1 C2 C14 C15 .6(3) yes
C1 C2 C14 C15 -174.53(19) ?
N1 C2 C14 C19 -179.57(19) ?
C1 C2 C14 C19 5.3(3) ?
C19 C14 C15 C16 -1.4(3) ?
C2 C14 C15 C16 178.4(2) ?
C14 C15 C16 C17 -.2(4) ?
C15 C16 C17 C18 1.6(4) ?
C16 C17 C18 C19 -1.3(4) ?
C17 C18 C19 C14 -.4(3) ?
C15 C14 C19 C18 1.7(3) ?
C2 C14 C19 C18 -178.12(19) ?
N2 C5 C20 C25 -38.8(3) ?
C6 C5 C20 C25 140.34(19) ?
N2 C5 C20 C21 140.5(2) ?
C6 C5 C20 C21 -40.4(3) yes
C25 C20 C21 C22 .0(3) ?
C5 C20 C21 C22 -179.28(18) ?
C20 C21 C22 C23 -.9(3) ?
C21 C22 C23 C24 1.4(3) ?
C22 C23 C24 C25 -1.1(3) ?
C23 C24 C25 C20 .3(3) ?
C21 C20 C25 C24 .3(3) ?
C5 C20 C25 C24 179.59(18) ?
C5 C6 C26 C27 177.86(19) ?
C1 C6 C26 C27 -6.5(3) ?
C6 C26 C27 C32 116.8(2) ?
C6 C26 C27 C28 -64.1(3) yes
C32 C27 C28 C29 -1.0(3) ?
C26 C27 C28 C29 179.9(2) ?
C27 C28 C29 C30 .5(3) ?
C28 C29 C30 C31 .6(4) ?
C29 C30 C31 C32 -1.1(4) ?
C33 O4 C32 C31 15.4(3) ?
C33 O4 C32 C27 -163.81(18) yes
C30 C31 C32 O4 -178.5(2) ?
C30 C31 C32 C27 .6(3) ?
C28 C27 C32 O4 179.66(18) ?
C26 C27 C32 O4 -1.3(3) ?
C28 C27 C32 C31 .4(3) ?
C26 C27 C32 C31 179.5(2) ?
